data_7107521
loop_
_publ_author_name
'Nianyong Zhu'
'Gerard Tobin'
'Wolfgang Schmitt'

_publ_section_title
;
 Extending the family of Zn-based MOFs: Synthetic approaches to chiral
 framework structures and MOFs with large pores and channels
;
_journal_name_full Chem.Commun.
_journal_page_first 3638
_journal_paper_doi 10.1039/c2cc17357c
_journal_volume 48
_journal_year 2012
_chemical_formula_moiety 'C105 H59 N2 O22 Zn5'
_chemical_formula_sum 'C105 H59 N2 O22 Zn5'
_chemical_formula_weight 2027.39
_space_group_IT_number 15
_symmetry_cell_setting monoclinic
_symmetry_space_group_name_Hall '-C 2yc'
_symmetry_space_group_name_H-M 'C 1 2/c 1'
_atom_sites_solution_hydrogens geom
_atom_sites_solution_primary direct
_atom_sites_solution_secondary difmap
_audit_creation_method SHELXL-97
_cell_angle_alpha 90.00
_cell_angle_beta 124.71(2)
_cell_angle_gamma 90.00
_cell_formula_units_Z 4
_cell_length_a 25.1355(17)
_cell_length_b 37.055(2)
_cell_length_c 20.2587(14)
_cell_measurement_reflns_used 9755
_cell_measurement_temperature 120(2)
_cell_measurement_theta_max 26.6438
_cell_measurement_theta_min 2.2572
_cell_volume 15511(4)
_computing_cell_refinement SMART
_computing_data_collection SMART
_computing_data_reduction SAINTPLUS
_computing_molecular_graphics 'Ortep-3 for Windows (Farrugia, 1997)'
_computing_publication_material 'WinGX publication routines (Farrugia, 1999)'
_computing_structure_refinement 'SHELXL-97 (Sheldrick, 2008)'
_computing_structure_solution 'SHELXS - 97'
_diffrn_ambient_temperature 120(2)
_diffrn_measured_fraction_theta_full 1.000
_diffrn_measured_fraction_theta_max 1.000
_diffrn_measurement_device_type 'Bruker APEX CCD'
_diffrn_measurement_method w-scan
_diffrn_radiation_monochromator graphite
_diffrn_radiation_source 'fine-focus sealed tube'
_diffrn_radiation_type MoK\a
_diffrn_radiation_wavelength 0.71073
_diffrn_reflns_av_R_equivalents 0.0353
_diffrn_reflns_av_sigmaI/netI 0.0501
_diffrn_reflns_limit_h_max 30
_diffrn_reflns_limit_h_min -29
_diffrn_reflns_limit_k_max 45
_diffrn_reflns_limit_k_min -40
_diffrn_reflns_limit_l_max 21
_diffrn_reflns_limit_l_min -24
_diffrn_reflns_number 36437
_diffrn_reflns_theta_full 25.68
_diffrn_reflns_theta_max 25.68
_diffrn_reflns_theta_min 1.10
_diffrn_standards_decay_% 0.0(2)
_exptl_absorpt_coefficient_mu 0.807
_exptl_absorpt_correction_T_max 1.000000
_exptl_absorpt_correction_T_min 0.588903
_exptl_absorpt_correction_type empirical
_exptl_absorpt_process_details SADABS
_exptl_crystal_colour colourless
_exptl_crystal_density_diffrn 0.868
_exptl_crystal_density_method 'not measured'
_exptl_crystal_description prism
_exptl_crystal_F_000 4116
_exptl_crystal_size_max 0.5
_exptl_crystal_size_mid 0.4
_exptl_crystal_size_min 0.25
_platon_squeeze_details
;
;
_refine_diff_density_max 1.312
_refine_diff_density_min -0.563
_refine_diff_density_rms 0.075
_refine_ls_extinction_method none
_refine_ls_goodness_of_fit_ref 0.914
_refine_ls_hydrogen_treatment constr
_refine_ls_matrix_type full
_refine_ls_number_parameters 597
_refine_ls_number_reflns 14739
_refine_ls_number_restraints 0
_refine_ls_restrained_S_all 0.914
_refine_ls_R_factor_all 0.0672
_refine_ls_R_factor_gt 0.0472
_refine_ls_shift/su_max 0.004
_refine_ls_shift/su_mean 0.000
_refine_ls_structure_factor_coef Fsqd
_refine_ls_weighting_details 'calc w=1/[\s^2^(Fo^2^)+(0.0939P)^2^+0.0000P] where P=(Fo^2^+2Fc^2^)/3'
_refine_ls_weighting_scheme calc
_refine_ls_wR_factor_gt 0.1303
_refine_ls_wR_factor_ref 0.1385
_reflns_number_gt 9682
_reflns_number_total 14739
_reflns_threshold_expression >2\s(I)
_cod_data_source_file c2cc17357c.txt
_cod_data_source_block j016_Zn5MOF
_cod_original_cell_volume 15510(4)
_cod_original_sg_symbol_H-M 'C 2/c'
_cod_database_code 7107521

loop_
_symmetry_equiv_pos_as_xyz
'x, y, z'
'-x, y, -z+1/2'
'x+1/2, y+1/2, z'
'-x+1/2, y+1/2, -z+1/2'
'-x, -y, -z'
'x, -y, z-1/2'
'-x+1/2, -y+1/2, -z'
'x+1/2, -y+1/2, z-1/2'

loop_
_atom_site_label
_atom_site_type_symbol
_atom_site_fract_x
_atom_site_fract_y
_atom_site_fract_z
_atom_site_U_iso_or_equiv
_atom_site_adp_type
_atom_site_occupancy
_atom_site_symmetry_multiplicity
_atom_site_calc_flag
_atom_site_refinement_flags
Zn1 Zn 0.900709(12) 0.716038(7) 0.240672(19) 0.03582(11) Uani 1 1 d .
Zn2 Zn 0.997817(13) 0.680763(8) 0.41548(2) 0.04245(12) Uani 1 1 d .
Zn3 Zn 1.0000 0.651625(12) 0.2500 0.0668(2) Uani 1 2 d S
O10 O 0.94770(7) 0.74868(4) 0.19872(11) 0.0371(5) Uani 1 1 d .
O1 O 0.98848(8) 0.68946(4) 0.31322(11) 0.0409(5) Uani 1 1 d .
O7 O 0.92932(8) 0.75439(5) 0.33063(11) 0.0450(5) Uani 1 1 d .
O11 O 0.82047(8) 0.74712(5) 0.16522(12) 0.0455(5) Uani 1 1 d .
O5 O 0.84949(8) 0.68348(5) 0.27058(13) 0.0470(5) Uani 1 1 d .
O2 O 0.91952(9) 0.62650(5) 0.19112(15) 0.0611(7) Uani 1 1 d .
O6 O 1.00111(8) 0.73061(5) 0.45130(12) 0.0476(5) Uani 1 1 d .
O3 O 0.86427(9) 0.67788(5) 0.14336(12) 0.0469(5) Uani 1 1 d .
C48 C 0.5000 0.41925(9) 0.2500 0.0382(9) Uani 1 2 d S
O8 O 1.07946(10) 0.65651(7) 0.48804(16) 0.0755(8) Uani 1 1 d .
C45 C 0.5000 0.49033(9) 0.2500 0.0322(8) Uani 1 2 d S
C1 C 0.86750(13) 0.64444(7) 0.14864(18) 0.0447(7) Uani 1 1 d .
O4 O 0.91837(9) 0.65835(6) 0.39049(13) 0.0634(7) Uani 1 1 d .
C51 C 0.55806(12) 0.32388(6) 0.29277(18) 0.0407(7) Uani 1 1 d .
H51 H 0.5979 0.3111 0.3224 0.049 Uiso 1 1 calc R
C44 C 0.55635(12) 0.50904(6) 0.27593(16) 0.0343(6) Uani 1 1 d .
H44 H 0.5954 0.4962 0.2953 0.041 Uiso 1 1 calc R
C15 C 0.53178(12) 0.48433(7) -0.05610(16) 0.0368(6) Uani 1 1 d .
H15 H 0.5721 0.4720 -0.0258 0.044 Uiso 1 1 calc R
C52 C 0.5000 0.30504(9) 0.2500 0.0358(9) Uani 1 2 d S
C25 C 0.47718(12) 0.42806(7) -0.06701(16) 0.0397(7) Uani 1 1 d .
C30 C 0.51818(12) 0.29312(7) 0.05805(17) 0.0408(7) Uani 1 1 d .
C47 C 0.5000 0.45139(9) 0.2500 0.0340(8) Uani 1 2 d S
C10 C 0.53060(12) 0.52127(7) -0.06999(15) 0.0358(6) Uani 1 1 d .
C43 C 0.55599(12) 0.54705(7) 0.27365(17) 0.0356(6) Uani 1 1 d .
C50 C 0.55794(12) 0.36135(7) 0.29234(17) 0.0415(7) Uani 1 1 d .
H50 H 0.5978 0.3741 0.3212 0.050 Uiso 1 1 calc R
C13 C 0.41529(12) 0.48344(7) -0.13281(15) 0.0359(6) Uani 1 1 d .
H13 H 0.3759 0.4706 -0.1547 0.043 Uiso 1 1 calc R
C9 C 0.58948(14) 0.54121(8) -0.03732(18) 0.0462(7) Uani 1 1 d .
C11 C 0.47182(13) 0.53899(7) -0.11558(15) 0.0364(6) Uani 1 1 d .
H11 H 0.4709 0.5641 -0.1254 0.044 Uiso 1 1 calc R
C42 C 0.61248(14) 0.56613(7) 0.29099(19) 0.0446(7) Uani 1 1 d .
C34 C 0.86295(12) 0.66332(8) 0.3264(2) 0.0482(8) Uani 1 1 d .
C2 C 0.80641(13) 0.62265(7) 0.10249(19) 0.0509(8) Uani 1 1 d .
N1 N 0.71498(11) 0.75196(8) 0.06520(16) 0.0625(8) Uani 1 1 d .
C54 C 0.76500(12) 0.73453(8) 0.1239(2) 0.0529(9) Uani 1 1 d .
H54 H 0.7584 0.7108 0.1355 0.064 Uiso 1 1 calc R
C46 C 0.5000 0.56544(9) 0.2500 0.0385(9) Uani 1 2 d S
H46 H 0.5000 0.5911 0.2500 0.046 Uiso 1 2 calc SR
C27 C 0.49440(13) 0.36188(7) -0.01059(18) 0.0461(8) Uani 1 1 d .
C31 C 0.55085(17) 0.32306(7) 0.1063(2) 0.0591(10) Uani 1 1 d .
H31 H 0.5811 0.3201 0.1625 0.071 Uiso 1 1 calc R
C49 C 0.5000 0.38030(9) 0.2500 0.0359(9) Uani 1 2 d S
C12 C 0.41414(12) 0.52038(7) -0.14717(16) 0.0362(6) Uani 1 1 d .
C14 C 0.47462(12) 0.46531(7) -0.08613(15) 0.0351(6) Uani 1 1 d .
C16 C 0.35421(14) 0.53982(8) -0.19773(19) 0.0508(8) Uani 1 1 d .
C41 C 0.65702(14) 0.58247(8) 0.3007(2) 0.0499(8) Uani 1 1 d .
C38 C 0.70937(14) 0.60260(8) 0.3077(2) 0.0508(8) Uani 1 1 d .
C8 C 0.63675(14) 0.55928(8) -0.0093(2) 0.0540(9) Uani 1 1 d .
C29 C 0.47539(15) 0.29797(8) -0.0231(2) 0.0588(9) Uani 1 1 d .
H29 H 0.4535 0.2777 -0.0567 0.071 Uiso 1 1 calc R
C4 C 0.69133(14) 0.61776(8) 0.0170(2) 0.0556(9) Uani 1 1 d .
H4 H 0.6506 0.6294 -0.0162 0.067 Uiso 1 1 calc R
C32 C 0.53941(17) 0.35691(8) 0.0725(2) 0.0635(10) Uani 1 1 d .
H32 H 0.5622 0.3771 0.1057 0.076 Uiso 1 1 calc R
C3 C 0.74734(13) 0.63798(8) 0.0547(2) 0.0564(9) Uani 1 1 d .
H3 H 0.7443 0.6634 0.0469 0.068 Uiso 1 1 calc R
C37 C 0.70013(14) 0.61898(9) 0.2409(2) 0.0634(10) Uani 1 1 d .
H37 H 0.6600 0.6165 0.1902 0.076 Uiso 1 1 calc R
C35 C 0.80874(13) 0.64200(8) 0.31962(19) 0.0491(8) Uani 1 1 d .
C26 C 0.48403(13) 0.39725(7) -0.04410(18) 0.0455(7) Uani 1 1 d .
C5 C 0.69389(14) 0.58097(8) 0.0270(2) 0.0591(9) Uani 1 1 d .
C20 C 0.18819(17) 0.61565(10) -0.4119(2) 0.0708(11) Uani 1 1 d .
H20 H 0.1815 0.6252 -0.4596 0.085 Uiso 1 1 calc R
C21 C 0.14534(17) 0.62302(10) -0.3942(3) 0.0728(11) Uani 1 1 d .
C28 C 0.46375(15) 0.33214(8) -0.05673(19) 0.0579(9) Uani 1 1 d .
H28 H 0.4338 0.3349 -0.1131 0.070 Uiso 1 1 calc R
C18 C 0.25211(16) 0.57990(10) -0.2934(2) 0.0716(11) Uani 1 1 d .
C36 C 0.74978(14) 0.63930(9) 0.2479(2) 0.0658(11) Uani 1 1 d .
H36 H 0.7425 0.6514 0.2021 0.079 Uiso 1 1 calc R
C40 C 0.81811(16) 0.62447(11) 0.3857(2) 0.0774(13) Uani 1 1 d .
H40 H 0.8592 0.6257 0.4356 0.093 Uiso 1 1 calc R
C56 C 0.7201(2) 0.78753(11) 0.0427(3) 0.0892(14) Uani 1 1 d .
H56A H 0.7041 0.8049 0.0640 0.134 Uiso 1 1 calc R
H56B H 0.6941 0.7894 -0.0160 0.134 Uiso 1 1 calc R
H56C H 0.7654 0.7928 0.0646 0.134 Uiso 1 1 calc R
C7 C 0.80943(17) 0.58598(10) 0.1121(4) 0.141(3) Uani 1 1 d .
H7 H 0.8503 0.5747 0.1470 0.169 Uiso 1 1 calc R
C19 C 0.24241(17) 0.59416(10) -0.3613(2) 0.0711(11) Uani 1 1 d .
H19 H 0.2726 0.5895 -0.3743 0.085 Uiso 1 1 calc R
C39 C 0.76912(17) 0.60522(11) 0.3806(2) 0.0790(13) Uani 1 1 d .
H39 H 0.7762 0.5938 0.4270 0.095 Uiso 1 1 calc R
C17 C 0.30845(15) 0.55768(9) -0.2402(2) 0.0624(10) Uani 1 1 d .
C22 C 0.1546(2) 0.60929(13) -0.3253(3) 0.1004(16) Uani 1 1 d .
H22 H 0.1242 0.6145 -0.3129 0.120 Uiso 1 1 calc R
O9 O 1.04825(15) 0.65340(11) 0.5687(2) 0.1242(13) Uani 1 1 d .
C23 C 0.2079(2) 0.58789(15) -0.2741(3) 0.1068(18) Uani 1 1 d .
H23 H 0.2145 0.5787 -0.2262 0.128 Uiso 1 1 calc R
C6 C 0.75466(18) 0.56539(10) 0.0722(4) 0.162(3) Uani 1 1 d .
H6 H 0.7584 0.5398 0.0755 0.195 Uiso 1 1 calc R
C55 C 0.65023(16) 0.73427(15) 0.0191(3) 0.1071(18) Uani 1 1 d .
H55A H 0.6529 0.7111 0.0439 0.161 Uiso 1 1 calc R
H55B H 0.6364 0.7303 -0.0364 0.161 Uiso 1 1 calc R
H55C H 0.6188 0.7498 0.0193 0.161 Uiso 1 1 calc R
C53 C 1.0000 0.76462(9) 0.2500 0.0304(8) Uiso 1 2 d S
C24 C 0.96943(13) 0.75672(7) 0.40420(17) 0.0376(6) Uiso 1 1 d .
C33 C 1.0859(2) 0.64637(11) 0.5496(3) 0.0744(11) Uiso 1 1 d .

loop_
_atom_site_aniso_label
_atom_site_aniso_U_11
_atom_site_aniso_U_22
_atom_site_aniso_U_33
_atom_site_aniso_U_23
_atom_site_aniso_U_13
_atom_site_aniso_U_12
Zn1 0.01627(14) 0.01859(15) 0.0482(2) 0.00427(12) 0.00386(13) -0.00025(10)
Zn2 0.01912(15) 0.02342(16) 0.0557(2) 0.00810(14) 0.00403(14) -0.00053(11)
Zn3 0.0243(2) 0.0239(2) 0.1109(5) 0.000 0.0141(3) 0.000
O10 0.0182(8) 0.0203(8) 0.0503(11) 0.0007(8) 0.0061(8) -0.0028(7)
O1 0.0198(8) 0.0211(9) 0.0574(12) 0.0055(8) 0.0075(8) 0.0009(7)
O7 0.0325(10) 0.0262(9) 0.0509(12) -0.0023(8) 0.0087(9) 0.0013(7)
O11 0.0210(9) 0.0293(10) 0.0605(12) 0.0093(9) 0.0080(9) 0.0041(7)
O5 0.0235(9) 0.0374(11) 0.0601(13) 0.0146(10) 0.0120(9) -0.0029(8)
O2 0.0284(10) 0.0217(10) 0.0963(17) -0.0093(10) 0.0136(11) -0.0043(8)
O6 0.0342(10) 0.0235(9) 0.0577(13) 0.0044(9) 0.0100(9) 0.0009(8)
O3 0.0307(10) 0.0249(10) 0.0561(13) 0.0046(8) 0.0076(9) -0.0045(7)
C48 0.039(2) 0.0233(19) 0.051(2) 0.000 0.0245(19) 0.000
O8 0.0359(12) 0.0689(16) 0.0847(18) 0.0333(14) 0.0125(12) 0.0087(11)
C45 0.0371(19) 0.0200(17) 0.038(2) 0.000 0.0203(17) 0.000
C1 0.0302(14) 0.0318(15) 0.0559(18) -0.0074(13) 0.0150(13) -0.0083(12)
O4 0.0242(10) 0.0575(13) 0.0675(14) 0.0231(11) 0.0017(10) -0.0161(9)
C51 0.0212(12) 0.0231(13) 0.0586(18) -0.0010(12) 0.0114(13) 0.0005(10)
C44 0.0330(13) 0.0250(13) 0.0447(16) 0.0003(11) 0.0220(12) 0.0028(10)
C15 0.0243(12) 0.0359(14) 0.0342(14) -0.0006(11) 0.0072(11) 0.0025(10)
C52 0.0264(17) 0.0193(17) 0.049(2) 0.000 0.0138(17) 0.000
C25 0.0297(13) 0.0345(15) 0.0407(15) -0.0014(12) 0.0116(12) 0.0016(11)
C30 0.0269(13) 0.0289(14) 0.0487(17) -0.0012(12) 0.0108(13) 0.0036(10)
C47 0.039(2) 0.0245(19) 0.042(2) 0.000 0.0257(18) 0.000
C10 0.0283(13) 0.0356(14) 0.0300(14) -0.0031(11) 0.0087(11) -0.0033(11)
C43 0.0334(13) 0.0265(13) 0.0476(16) -0.0037(12) 0.0235(13) -0.0062(10)
C50 0.0271(13) 0.0262(13) 0.0562(18) -0.0041(12) 0.0148(13) -0.0065(10)
C13 0.0270(13) 0.0373(15) 0.0328(14) -0.0004(11) 0.0108(11) -0.0036(11)
C9 0.0393(16) 0.0370(15) 0.0463(17) -0.0035(13) 0.0148(14) -0.0047(13)
C11 0.0409(15) 0.0282(13) 0.0330(14) 0.0020(11) 0.0169(12) 0.0010(11)
C42 0.0415(15) 0.0257(14) 0.0616(19) -0.0013(13) 0.0264(14) -0.0013(12)
C34 0.0245(13) 0.0367(16) 0.064(2) 0.0063(15) 0.0142(14) -0.0057(11)
C2 0.0332(15) 0.0306(15) 0.065(2) -0.0103(14) 0.0142(14) -0.0071(12)
N1 0.0215(12) 0.079(2) 0.0565(17) 0.0130(15) 0.0042(12) 0.0165(12)
C54 0.0230(13) 0.0459(17) 0.064(2) 0.0103(15) 0.0097(14) 0.0057(12)
C46 0.044(2) 0.0152(16) 0.055(2) 0.000 0.0276(19) 0.000
C27 0.0398(15) 0.0283(14) 0.0532(18) 0.0041(13) 0.0163(14) 0.0067(12)
C31 0.065(2) 0.0293(15) 0.0527(19) 0.0049(14) 0.0157(17) 0.0012(14)
C49 0.042(2) 0.0178(17) 0.048(2) 0.000 0.0252(18) 0.000
C12 0.0319(13) 0.0334(14) 0.0347(14) 0.0060(11) 0.0138(12) 0.0085(11)
C14 0.0316(13) 0.0272(13) 0.0323(14) -0.0009(11) 0.0098(11) 0.0012(10)
C16 0.0389(16) 0.0462(17) 0.0516(18) 0.0134(15) 0.0164(14) 0.0098(13)
C41 0.0393(16) 0.0335(15) 0.067(2) -0.0024(14) 0.0243(15) -0.0068(13)
C38 0.0377(16) 0.0364(16) 0.069(2) -0.0015(15) 0.0250(15) -0.0119(12)
C8 0.0391(16) 0.0388(16) 0.065(2) -0.0059(15) 0.0184(15) -0.0105(13)
C29 0.0487(18) 0.0347(16) 0.055(2) -0.0026(14) 0.0065(15) -0.0029(13)
C4 0.0344(15) 0.0451(18) 0.062(2) 0.0019(15) 0.0127(15) -0.0034(13)
C32 0.074(2) 0.0249(15) 0.062(2) -0.0061(14) 0.0204(18) -0.0026(14)
C3 0.0346(15) 0.0324(15) 0.069(2) -0.0021(14) 0.0093(15) -0.0089(12)
C37 0.0311(15) 0.057(2) 0.073(2) 0.0156(18) 0.0120(16) -0.0090(14)
C35 0.0285(14) 0.0358(15) 0.0596(19) 0.0085(14) 0.0112(14) -0.0104(11)
C26 0.0369(15) 0.0336(16) 0.0504(18) 0.0022(13) 0.0157(14) 0.0038(12)
C5 0.0355(16) 0.0433(18) 0.069(2) -0.0124(16) 0.0124(16) -0.0139(13)
C20 0.056(2) 0.064(2) 0.076(3) 0.034(2) 0.028(2) 0.0195(18)
C21 0.048(2) 0.063(2) 0.086(3) 0.027(2) 0.026(2) 0.0208(17)
C28 0.0524(18) 0.0391(17) 0.0485(19) 0.0039(14) 0.0087(15) 0.0029(14)
C18 0.0415(18) 0.070(2) 0.080(3) 0.036(2) 0.0204(18) 0.0192(16)
C36 0.0310(15) 0.064(2) 0.071(2) 0.0226(18) 0.0106(16) -0.0106(14)
C40 0.0427(18) 0.081(3) 0.073(2) 0.020(2) 0.0117(18) -0.0232(18)
C56 0.074(3) 0.084(3) 0.093(3) 0.049(2) 0.038(2) 0.049(2)
C7 0.0324(18) 0.0320(19) 0.242(6) -0.014(3) 0.009(3) -0.0052(15)
C19 0.051(2) 0.076(3) 0.072(2) 0.029(2) 0.0271(19) 0.0221(18)
C39 0.050(2) 0.087(3) 0.069(2) 0.019(2) 0.0159(18) -0.0264(19)
C17 0.0444(18) 0.055(2) 0.071(2) 0.0207(18) 0.0233(17) 0.0148(15)
C22 0.072(3) 0.122(4) 0.107(4) 0.052(3) 0.050(3) 0.057(3)
O9 0.074(2) 0.165(3) 0.125(3) 0.054(2) 0.051(2) 0.070(2)
C23 0.075(3) 0.146(4) 0.105(4) 0.066(3) 0.056(3) 0.059(3)
C6 0.042(2) 0.032(2) 0.289(8) -0.013(3) 0.020(3) -0.0101(17)
C55 0.0254(17) 0.140(4) 0.093(3) -0.010(3) -0.004(2) 0.005(2)

loop_
_atom_type_symbol
_atom_type_description
_atom_type_scat_dispersion_real
_atom_type_scat_dispersion_imag
_atom_type_scat_source
C C 0.0033 0.0016 'International Tables Vol C Tables 4.2.6.8 and 6.1.1.4'
H H 0.0000 0.0000 'International Tables Vol C Tables 4.2.6.8 and 6.1.1.4'
O O 0.0106 0.0060 'International Tables Vol C Tables 4.2.6.8 and 6.1.1.4'
Zn Zn 0.2839 1.4301 'International Tables Vol C Tables 4.2.6.8 and 6.1.1.4'
N N 0.0061 0.0033 'International Tables Vol C Tables 4.2.6.8 and 6.1.1.4'

loop_
_geom_angle_atom_site_label_1
_geom_angle_atom_site_label_2
_geom_angle_atom_site_label_3
_geom_angle
_geom_angle_site_symmetry_1
_geom_angle_site_symmetry_3
O11 Zn1 O1 172.17(8) . .
O11 Zn1 O7 88.40(8) . .
O1 Zn1 O7 90.34(7) . .
O11 Zn1 O5 91.92(8) . .
O1 Zn1 O5 95.89(7) . .
O7 Zn1 O5 95.89(9) . .
O11 Zn1 O3 87.80(8) . .
O1 Zn1 O3 93.61(7) . .
O7 Zn1 O3 175.96(7) . .
O5 Zn1 O3 82.86(8) . .
O11 Zn1 O10 85.35(7) . .
O1 Zn1 O10 86.89(7) . .
O7 Zn1 O10 88.22(8) . .
O5 Zn1 O10 175.01(7) . .
O3 Zn1 O10 92.85(7) . .
O8 Zn2 O4 119.14(10) . .
O8 Zn2 O6 110.61(10) . .
O4 Zn2 O6 108.54(10) . .
O8 Zn2 O1 108.30(11) . .
O4 Zn2 O1 107.80(9) . .
O6 Zn2 O1 100.87(8) . .
O2 Zn3 O2 121.52(11) 2_755 .
O2 Zn3 O1 115.14(9) 2_755 .
O2 Zn3 O1 104.51(8) . .
O2 Zn3 O1 104.51(8) 2_755 2_755
O2 Zn3 O1 115.14(9) . 2_755
O1 Zn3 O1 92.53(11) . 2_755
C53 O10 Zn1 118.73(14) . .
Zn2 O1 Zn3 125.14(8) . .
Zn2 O1 Zn1 105.31(9) . .
Zn3 O1 Zn1 110.94(9) . .
C24 O7 Zn1 137.49(18) . .
C54 O11 Zn1 122.83(18) . .
C34 O5 Zn1 136.40(17) . .
C1 O2 Zn3 119.00(16) . .
C24 O6 Zn2 124.10(18) . .
C1 O3 Zn1 127.0(2) . .
C47 C48 C49 180.000(1) . .
C33 O8 Zn2 112.6(3) . .
C44 C45 C44 119.9(3) . 2_655
C44 C45 C47 120.07(15) . .
C44 C45 C47 120.07(15) 2_655 .
O3 C1 O2 124.9(2) . .
O3 C1 C2 119.3(2) . .
O2 C1 C2 115.7(2) . .
C34 O4 Zn2 124.9(2) . .
C50 C51 C52 120.1(2) . .
C50 C51 H51 120.0 . .
C52 C51 H51 120.0 . .
C45 C44 C43 120.2(2) . .
C45 C44 H44 119.9 . .
C43 C44 H44 119.9 . .
C14 C15 C10 120.7(2) . .
C14 C15 H15 119.6 . .
C10 C15 H15 119.6 . .
C51 C52 C51 119.6(3) . 2_655
C51 C52 C53 120.19(15) . 3_445
C51 C52 C53 120.19(15) 2_655 3_445
C26 C25 C14 174.2(3) . .
C29 C30 C31 118.9(3) . .
C29 C30 C24 121.7(2) . 4_645
C31 C30 C24 119.5(3) . 4_645
C48 C47 C45 180.000(1) . .
C11 C10 C15 119.5(2) . .
C11 C10 C9 119.5(2) . .
C15 C10 C9 121.0(2) . .
C46 C43 C44 119.4(2) . .
C46 C43 C42 120.8(2) . .
C44 C43 C42 119.7(2) . .
C49 C50 C51 120.5(2) . .
C49 C50 H50 119.7 . .
C51 C50 H50 119.7 . .
C12 C13 C14 119.9(2) . .
C12 C13 H13 120.1 . .
C14 C13 H13 120.1 . .
C8 C9 C10 176.3(3) . .
C10 C11 C12 120.6(2) . .
C10 C11 H11 119.7 . .
C12 C11 H11 119.7 . .
C41 C42 C43 176.1(4) . .
O5 C34 O4 126.6(3) . .
O5 C34 C35 118.1(2) . .
O4 C34 C35 115.2(3) . .
C3 C2 C7 117.9(3) . .
C3 C2 C1 122.5(2) . .
C7 C2 C1 119.5(3) . .
C54 N1 C56 122.2(3) . .
C54 N1 C55 119.6(3) . .
C56 N1 C55 118.1(3) . .
O11 C54 N1 123.9(3) . .
O11 C54 H54 118.0 . .
N1 C54 H54 118.0 . .
C43 C46 C43 120.9(3) 2_655 .
C43 C46 H46 119.6 2_655 .
C43 C46 H46 119.6 . .
C28 C27 C32 118.0(3) . .
C28 C27 C26 122.4(3) . .
C32 C27 C26 119.6(3) . .
C32 C31 C30 120.2(3) . .
C32 C31 H31 119.9 . .
C30 C31 H31 119.9 . .
C50 C49 C50 119.2(3) . 2_655
C50 C49 C48 120.39(15) . .
C50 C49 C48 120.39(15) 2_655 .
C11 C12 C13 119.9(2) . .
C11 C12 C16 118.2(2) . .
C13 C12 C16 121.8(2) . .
C15 C14 C13 119.3(2) . .
C15 C14 C25 119.8(2) . .
C13 C14 C25 120.9(2) . .
C17 C16 C12 174.1(4) . .
C42 C41 C38 176.8(4) . .
C37 C38 C39 119.4(3) . .
C37 C38 C41 119.7(3) . .
C39 C38 C41 120.9(3) . .
C9 C8 C5 178.0(4) . .
C30 C29 C28 120.7(3) . .
C30 C29 H29 119.7 . .
C28 C29 H29 119.7 . .
C5 C4 C3 120.6(3) . .
C5 C4 H4 119.7 . .
C3 C4 H4 119.7 . .
C31 C32 C27 120.8(3) . .
C31 C32 H32 119.6 . .
C27 C32 H32 119.6 . .
C2 C3 C4 121.8(3) . .
C2 C3 H3 119.1 . .
C4 C3 H3 119.1 . .
C38 C37 C36 119.9(3) . .
C38 C37 H37 120.0 . .
C36 C37 H37 120.0 . .
C36 C35 C40 118.7(3) . .
C36 C35 C34 120.7(3) . .
C40 C35 C34 120.6(3) . .
C25 C26 C27 175.4(3) . .
C4 C5 C6 116.9(3) . .
C4 C5 C8 122.2(3) . .
C6 C5 C8 120.9(3) . .
C21 C20 C19 121.1(4) . .
C21 C20 H20 119.5 . .
C19 C20 H20 119.5 . .
C20 C21 C22 119.9(3) . .
C20 C21 C33 120.6(4) . 1_454
C22 C21 C33 119.5(4) . 1_454
C27 C28 C29 121.5(3) . .
C27 C28 H28 119.3 . .
C29 C28 H28 119.3 . .
C19 C18 C23 119.1(3) . .
C19 C18 C17 120.5(4) . .
C23 C18 C17 120.4(4) . .
C35 C36 C37 120.9(3) . .
C35 C36 H36 119.6 . .
C37 C36 H36 119.6 . .
C39 C40 C35 121.4(3) . .
C39 C40 H40 119.3 . .
C35 C40 H40 119.3 . .
N1 C56 H56A 109.5 . .
N1 C56 H56B 109.5 . .
H56A C56 H56B 109.5 . .
N1 C56 H56C 109.5 . .
H56A C56 H56C 109.5 . .
H56B C56 H56C 109.5 . .
C6 C7 C2 121.0(3) . .
C6 C7 H7 119.5 . .
C2 C7 H7 119.5 . .
C18 C19 C20 120.1(4) . .
C18 C19 H19 119.9 . .
C20 C19 H19 119.9 . .
C40 C39 C38 119.7(4) . .
C40 C39 H39 120.1 . .
C38 C39 H39 120.1 . .
C16 C17 C18 179.3(4) . .
C21 C22 C23 120.3(4) . .
C21 C22 H22 119.8 . .
C23 C22 H22 119.8 . .
C22 C23 C18 119.5(4) . .
C22 C23 H23 120.2 . .
C18 C23 H23 120.2 . .
C7 C6 C5 121.3(3) . .
C7 C6 H6 119.3 . .
C5 C6 H6 119.3 . .
N1 C55 H55A 109.5 . .
N1 C55 H55B 109.5 . .
H55A C55 H55B 109.5 . .
N1 C55 H55C 109.5 . .
H55A C55 H55C 109.5 . .
H55B C55 H55C 109.5 . .
O10 C53 O10 124.3(3) 2_755 .
O10 C53 C52 117.83(15) 2_755 3
O10 C53 C52 117.83(15) . 3
O7 C24 O6 125.7(3) . .
O7 C24 C30 118.0(2) . 4_655
O6 C24 C30 116.4(2) . 4_655
O8 C33 O9 125.1(4) . .
O8 C33 C21 115.9(4) . 1_656
O9 C33 C21 119.0(4) . 1_656

loop_
_geom_bond_atom_site_label_1
_geom_bond_atom_site_label_2
_geom_bond_distance
_geom_bond_site_symmetry_2
Zn1 O11 2.0543(17) .
Zn1 O1 2.0746(17) .
Zn1 O7 2.0893(19) .
Zn1 O5 2.090(2) .
Zn1 O3 2.161(2) .
Zn1 O10 2.1733(19) .
Zn2 O8 1.935(2) .
Zn2 O4 1.9448(19) .
Zn2 O6 1.9689(19) .
Zn2 O1 1.974(2) .
Zn3 O2 1.9062(18) 2_755
Zn3 O2 1.9062(18) .
Zn3 O1 2.028(2) .
Zn3 O1 2.028(2) 2_755
O10 C53 1.265(2) .
O7 C24 1.239(3) .
O11 C54 1.238(3) .
O5 C34 1.231(4) .
O2 C1 1.269(3) .
O6 C24 1.271(3) .
O3 C1 1.242(3) .
C48 C47 1.191(5) .
C48 C49 1.443(5) .
O8 C33 1.223(5) .
C45 C44 1.384(3) .
C45 C44 1.384(3) 2_655
C45 C47 1.443(5) .
C1 C2 1.500(4) .
O4 C34 1.265(3) .
C51 C50 1.388(3) .
C51 C52 1.389(3) .
C51 H51 0.9500 .
C44 C43 1.409(3) .
C44 H44 0.9500 .
C15 C14 1.391(4) .
C15 C10 1.394(4) .
C15 H15 0.9500 .
C52 C51 1.389(3) 2_655
C52 C53 1.498(5) 3_445
C25 C26 1.207(4) .
C25 C14 1.425(4) .
C30 C29 1.371(4) .
C30 C31 1.395(4) .
C30 C24 1.493(4) 4_645
C10 C11 1.383(4) .
C10 C9 1.435(4) .
C43 C46 1.381(3) .
C43 C42 1.439(4) .
C50 C49 1.388(3) .
C50 H50 0.9500 .
C13 C12 1.396(4) .
C13 C14 1.401(3) .
C13 H13 0.9500 .
C9 C8 1.189(4) .
C11 C12 1.389(4) .
C11 H11 0.9500 .
C42 C41 1.187(4) .
C34 C35 1.512(4) .
C2 C3 1.352(4) .
C2 C7 1.368(5) .
N1 C54 1.307(4) .
N1 C56 1.424(5) .
N1 C55 1.490(5) .
C54 H54 0.9500 .
C46 C43 1.381(3) 2_655
C46 H46 0.9500 .
C27 C28 1.364(4) .
C27 C32 1.407(4) .
C27 C26 1.430(4) .
C31 C32 1.378(4) .
C31 H31 0.9500 .
C49 C50 1.388(3) 2_655
C12 C16 1.442(4) .
C16 C17 1.172(4) .
C41 C38 1.448(4) .
C38 C37 1.376(5) .
C38 C39 1.386(4) .
C8 C5 1.431(4) .
C29 C28 1.388(4) .
C29 H29 0.9500 .
C4 C5 1.374(4) .
C4 C3 1.379(4) .
C4 H4 0.9500 .
C32 H32 0.9500 .
C3 H3 0.9500 .
C37 C36 1.395(4) .
C37 H37 0.9500 .
C35 C36 1.366(4) .
C35 C40 1.381(5) .
C5 C6 1.383(5) .
C20 C21 1.342(5) .
C20 C19 1.397(4) .
C20 H20 0.9500 .
C21 C22 1.375(6) .
C21 C33 1.530(5) 1_454
C28 H28 0.9500 .
C18 C19 1.359(5) .
C18 C23 1.404(6) .
C18 C17 1.451(4) .
C36 H36 0.9500 .
C40 C39 1.376(5) .
C40 H40 0.9500 .
C56 H56A 0.9800 .
C56 H56B 0.9800 .
C56 H56C 0.9800 .
C7 C6 1.365(5) .
C7 H7 0.9500 .
C19 H19 0.9500 .
C39 H39 0.9500 .
C22 C23 1.385(5) .
C22 H22 0.9500 .
O9 C33 1.236(5) .
C23 H23 0.9500 .
C6 H6 0.9500 .
C55 H55A 0.9800 .
C55 H55B 0.9800 .
C55 H55C 0.9800 .
C53 O10 1.265(2) 2_755
C53 C52 1.498(5) 3
C24 C30 1.493(4) 4_655
C33 C21 1.530(5) 1_656

loop_
_platon_squeeze_void_nr
_platon_squeeze_void_average_x
_platon_squeeze_void_average_y
_platon_squeeze_void_average_z
_platon_squeeze_void_volume
_platon_squeeze_void_count_electrons
_platon_squeeze_void_content
1 0.352 -0.070 -0.084 7673 1660 ' '
